data_2015259
loop_
_publ_author_name
'Villiers, Claude'
'Thu\'ery, Pierre'
'Ephritikhine, Michel'

_publ_section_title
;
 Di-<i>tert</i>-butyl ketone hydrazone and di-<i>tert</i>-butyl ketone
 triphenylphosphoranylidenehydrazone
;
_journal_coeditor_code HJ3003
_journal_issue 4
_journal_name_full 'Acta Crystallographica Section C'
_journal_page_first o234
_journal_page_last o236
_journal_paper_doi 10.1107/S0108270106008687
_journal_volume 62
_journal_year 2006
_chemical_formula_iupac 'C27 H33 N2 P'
_chemical_formula_moiety 'C27 H33 N2 P'
_chemical_formula_sum 'C27 H33 N2 P'
_chemical_formula_weight 416.52
_chemical_name_systematic
;
di-tert-butyl ketone triphenylphosphoranylidenehydrazone
;
_space_group_IT_number 14
_symmetry_cell_setting monoclinic
_symmetry_space_group_name_Hall '-P 2ybc'
_symmetry_space_group_name_H-M 'P 1 21/c 1'
_atom_sites_solution_hydrogens geom
_atom_sites_solution_primary direct
_atom_sites_solution_secondary difmap
_audit_creation_method SHELXL97
_cell_angle_alpha 90.00
_cell_angle_beta 103.243(3)
_cell_angle_gamma 90.00
_cell_formula_units_Z 8
_cell_length_a 29.1768(16)
_cell_length_b 11.6848(7)
_cell_length_c 14.3768(6)
_cell_measurement_reflns_used 122758
_cell_measurement_temperature 100(2)
_cell_measurement_theta_max 25.68
_cell_measurement_theta_min 2.91
_cell_volume 4771.1(4)
_computing_cell_refinement 'HKL2000 (Otwinowski & Minor, 1997)'
_computing_data_collection 'COLLECT (Nonius, 1998)'
_computing_data_reduction HKL2000
_computing_molecular_graphics 'SHELXTL (Bruker, 1999)'
_computing_publication_material 'SHELXTL and PLATON (Spek, 2003)'
_computing_structure_refinement 'SHELXL97 (Sheldrick, 1997)'
_computing_structure_solution 'SHELXS97 (Sheldrick, 1997)'
_diffrn_ambient_temperature 100(2)
_diffrn_measured_fraction_theta_full 0.998
_diffrn_measured_fraction_theta_max 0.998
_diffrn_measurement_device_type 'Nonius KappaCCD area-detector'
_diffrn_measurement_method 'two \f and two \w scans with 2\% steps'
_diffrn_radiation_monochromator graphite
_diffrn_radiation_source 'fine-focus sealed tube'
_diffrn_radiation_type MoK\a
_diffrn_radiation_wavelength 0.71073
_diffrn_reflns_av_R_equivalents 0.0364
_diffrn_reflns_limit_h_max 34
_diffrn_reflns_limit_h_min -35
_diffrn_reflns_limit_k_max 0
_diffrn_reflns_limit_k_min -14
_diffrn_reflns_limit_l_max 17
_diffrn_reflns_limit_l_min 0
_diffrn_reflns_number 122758
_diffrn_reflns_theta_full 25.68
_diffrn_reflns_theta_max 25.68
_diffrn_reflns_theta_min 2.91
_diffrn_standards_decay_% 0
_diffrn_standards_interval_time 0
_diffrn_standards_number 0
_exptl_absorpt_coefficient_mu 0.131
_exptl_absorpt_correction_type none
_exptl_crystal_colour colourless
_exptl_crystal_density_diffrn 1.160
_exptl_crystal_description platelet
_exptl_crystal_F_000 1792
_exptl_crystal_size_max 0.17
_exptl_crystal_size_mid 0.15
_exptl_crystal_size_min 0.10
_refine_diff_density_max 0.182
_refine_diff_density_min -0.310
_refine_ls_extinction_method none
_refine_ls_goodness_of_fit_ref 0.993
_refine_ls_hydrogen_treatment constr
_refine_ls_matrix_type full
_refine_ls_number_parameters 553
_refine_ls_number_reflns 9059
_refine_ls_number_restraints 0
_refine_ls_restrained_S_all 0.993
_refine_ls_R_factor_all 0.0662
_refine_ls_R_factor_gt 0.0442
_refine_ls_shift/su_max 0.001
_refine_ls_shift/su_mean 0.000
_refine_ls_structure_factor_coef Fsqd
_refine_ls_weighting_details 'calc w = 1/[\s^2^(Fo^2^)+(0.0646P)^2^+1.2906P] where P=(Fo^2^+2Fc^2^)/3'
_refine_ls_weighting_scheme calc
_refine_ls_wR_factor_gt 0.1075
_refine_ls_wR_factor_ref 0.1181
_reflns_number_gt 6960
_reflns_number_total 9059
_reflns_threshold_expression I>2\s(I)
_cod_data_source_file hj3003.cif
_cod_data_source_block II
_cod_original_sg_symbol_H-M 'P 21/c'
_cod_database_code 2015259
_cod_database_fobs_code 2015259

loop_
_symmetry_equiv_pos_as_xyz
'x, y, z'
'-x, y+1/2, -z+1/2'
'-x, -y, -z'
'x, -y-1/2, z-1/2'

loop_
_atom_site_type_symbol
_atom_site_label
_atom_site_fract_x
_atom_site_fract_y
_atom_site_fract_z
_atom_site_U_iso_or_equiv
_atom_site_adp_type
_atom_site_calc_flag
_atom_site_refinement_flags
_atom_site_occupancy
P P1A 0.126578(16) 0.87567(4) 0.35509(3) 0.02327(12) Uani d . 1
N N1A 0.14460(5) 0.98479(14) 0.42084(11) 0.0266(4) Uani d . 1
N N2A 0.11641(5) 0.99813(14) 0.48864(10) 0.0263(3) Uani d . 1
C C1A 0.12476(6) 1.08194(17) 0.54874(12) 0.0259(4) Uani d . 1
C C2A 0.16387(7) 1.17240(17) 0.55023(13) 0.0287(4) Uani d . 1
C C3A 0.15162(8) 1.23777(18) 0.45438(14) 0.0365(5) Uani d . 1
H H3A 0.1462 1.1841 0.4025 0.055 Uiso calc R 1
H H3B 0.1773 1.2873 0.4499 0.055 Uiso calc R 1
H H3C 0.1237 1.2826 0.4512 0.055 Uiso calc R 1
C C4A 0.21186(7) 1.11266(19) 0.56231(16) 0.0363(5) Uani d . 1
H H4A 0.2118 1.0664 0.5071 0.055 Uiso calc R 1
H H4B 0.2175 1.0651 0.6182 0.055 Uiso calc R 1
H H4C 0.2363 1.1693 0.5691 0.055 Uiso calc R 1
C C5A 0.17153(8) 1.26305(18) 0.63071(14) 0.0353(5) Uani d . 1
H H5A 0.1928 1.3207 0.6185 0.053 Uiso calc R 1
H H5B 0.1846 1.2269 0.6909 0.053 Uiso calc R 1
H H5C 0.1419 1.2977 0.6326 0.053 Uiso calc R 1
C C6A 0.09036(7) 1.08489(18) 0.61627(13) 0.0304(4) Uani d . 1
C C7A 0.05684(8) 1.1888(2) 0.59358(15) 0.0399(5) Uani d . 1
H H7A 0.0749 1.2582 0.6036 0.060 Uiso calc R 1
H H7B 0.0352 1.1878 0.6349 0.060 Uiso calc R 1
H H7C 0.0396 1.1849 0.5282 0.060 Uiso calc R 1
C C8A 0.05893(7) 0.97765(19) 0.60192(14) 0.0349(5) Uani d . 1
H H8A 0.0369 0.9823 0.6422 0.052 Uiso calc R 1
H H8B 0.0782 0.9107 0.6183 0.052 Uiso calc R 1
H H8C 0.0421 0.9730 0.5363 0.052 Uiso calc R 1
C C9A 0.11642(8) 1.0856(2) 0.72279(14) 0.0387(5) Uani d . 1
H H9A 0.1271 1.1618 0.7412 0.058 Uiso calc R 1
H H9B 0.1430 1.0349 0.7322 0.058 Uiso calc R 1
H H9C 0.0954 1.0607 0.7612 0.058 Uiso calc R 1
C C10A 0.16748(6) 0.86014(17) 0.27903(12) 0.0244(4) Uani d . 1
C C11A 0.19999(6) 0.94665(18) 0.27593(13) 0.0270(4) Uani d . 1
H H11A 0.2008 1.0118 0.3135 0.032 Uiso calc R 1
C C12A 0.23112(7) 0.93504(19) 0.21645(13) 0.0313(4) Uani d . 1
H H12A 0.2528 0.9927 0.2142 0.038 Uiso calc R 1
C C13A 0.23009(7) 0.83822(19) 0.16058(13) 0.0326(5) Uani d . 1
H H13A 0.2514 0.8308 0.1217 0.039 Uiso calc R 1
C C14A 0.19749(7) 0.75200(18) 0.16222(13) 0.0309(4) Uani d . 1
H H14A 0.1968 0.6871 0.1246 0.037 Uiso calc R 1
C C15A 0.16587(7) 0.76371(18) 0.22069(13) 0.0285(4) Uani d . 1
H H15A 0.1435 0.7071 0.2210 0.034 Uiso calc R 1
C C16A 0.12308(6) 0.74199(17) 0.41682(12) 0.0250(4) Uani d . 1
C C17A 0.15670(7) 0.65539(17) 0.42471(13) 0.0282(4) Uani d . 1
H H17A 0.1812 0.6626 0.3937 0.034 Uiso calc R 1
C C18A 0.15360(7) 0.55865(18) 0.47878(14) 0.0326(5) Uani d . 1
H H18A 0.1758 0.5006 0.4830 0.039 Uiso calc R 1
C C19A 0.11766(7) 0.54793(18) 0.52643(14) 0.0334(5) Uani d . 1
H H19A 0.1158 0.4830 0.5628 0.040 Uiso calc R 1
C C20A 0.08434(7) 0.63420(18) 0.51988(13) 0.0323(5) Uani d . 1
H H20A 0.0604 0.6275 0.5526 0.039 Uiso calc R 1
C C21A 0.08671(7) 0.73002(17) 0.46483(13) 0.0280(4) Uani d . 1
H H21A 0.0640 0.7869 0.4597 0.034 Uiso calc R 1
C C22A 0.06880(6) 0.88968(17) 0.27444(12) 0.0252(4) Uani d . 1
C C23A 0.05362(7) 0.99840(18) 0.24230(13) 0.0298(4) Uani d . 1
H H23A 0.0720 1.0619 0.2651 0.036 Uiso calc R 1
C C24A 0.01105(7) 1.01247(19) 0.17608(14) 0.0349(5) Uani d . 1
H H24A 0.0012 1.0853 0.1541 0.042 Uiso calc R 1
C C25A -0.01659(7) 0.9182(2) 0.14286(14) 0.0358(5) Uani d . 1
H H25A -0.0452 0.9281 0.0990 0.043 Uiso calc R 1
C C26A -0.00201(7) 0.8095(2) 0.17439(13) 0.0328(5) Uani d . 1
H H26A -0.0207 0.7464 0.1518 0.039 Uiso calc R 1
C C27A 0.04077(7) 0.79520(18) 0.24010(13) 0.0280(4) Uani d . 1
H H27A 0.0507 0.7222 0.2612 0.034 Uiso calc R 1
P P1B 0.378096(16) 0.63657(4) 0.23986(3) 0.02313(12) Uani d . 1
N N1B 0.35412(6) 0.52716(14) 0.27612(11) 0.0278(4) Uani d . 1
N N2B 0.38056(5) 0.49398(14) 0.36776(10) 0.0268(4) Uani d . 1
C C1B 0.36555(7) 0.41133(17) 0.41229(13) 0.0271(4) Uani d . 1
C C2B 0.31963(8) 0.34335(18) 0.37059(14) 0.0344(5) Uani d . 1
C C3B 0.32498(9) 0.2847(2) 0.27700(15) 0.0422(5) Uani d . 1
H H3D 0.3503 0.2304 0.2912 0.063 Uiso calc R 1
H H3E 0.3317 0.3415 0.2337 0.063 Uiso calc R 1
H H3F 0.2962 0.2460 0.2480 0.063 Uiso calc R 1
C C4B 0.30603(9) 0.2474(2) 0.43339(17) 0.0494(6) Uani d . 1
H H4D 0.2990 0.2804 0.4897 0.074 Uiso calc R 1
H H4E 0.3318 0.1947 0.4515 0.074 Uiso calc R 1
H H4F 0.2788 0.2074 0.3979 0.074 Uiso calc R 1
C C5B 0.27741(7) 0.4265(2) 0.35038(16) 0.0416(5) Uani d . 1
H H5D 0.2493 0.3855 0.3210 0.062 Uiso calc R 1
H H5E 0.2829 0.4860 0.3082 0.062 Uiso calc R 1
H H5F 0.2738 0.4597 0.4093 0.062 Uiso calc R 1
C C6B 0.39857(7) 0.38686(18) 0.51135(13) 0.0319(5) Uani d . 1
C C7B 0.42194(10) 0.2684(2) 0.51370(18) 0.0564(7) Uani d . 1
H H7D 0.4435 0.2576 0.5744 0.085 Uiso calc R 1
H H7E 0.4387 0.2638 0.4636 0.085 Uiso calc R 1
H H7F 0.3982 0.2100 0.5046 0.085 Uiso calc R 1
C C8B 0.37278(8) 0.3972(2) 0.59324(14) 0.0421(5) Uani d . 1
H H8D 0.3539 0.3302 0.5944 0.063 Uiso calc R 1
H H8E 0.3529 0.4637 0.5833 0.063 Uiso calc R 1
H H8F 0.3955 0.4041 0.6530 0.063 Uiso calc R 1
C C9B 0.43916(7) 0.4743(2) 0.53285(14) 0.0385(5) Uani d . 1
H H9D 0.4600 0.4562 0.5930 0.058 Uiso calc R 1
H H9E 0.4266 0.5497 0.5357 0.058 Uiso calc R 1
H H9F 0.4562 0.4714 0.4832 0.058 Uiso calc R 1
C C10B 0.33994(6) 0.67597(17) 0.12737(12) 0.0244(4) Uani d . 1
C C11B 0.29963(6) 0.61255(17) 0.08934(13) 0.0272(4) Uani d . 1
H H11B 0.2919 0.5497 0.1223 0.033 Uiso calc R 1
C C12B 0.27094(7) 0.64374(18) 0.00143(13) 0.0295(4) Uani d . 1
H H12B 0.2437 0.6022 -0.0238 0.035 Uiso calc R 1
C C13B 0.28284(7) 0.73639(17) -0.04838(13) 0.0277(4) Uani d . 1
H H13B 0.2638 0.7562 -0.1073 0.033 Uiso calc R 1
C C14B 0.32301(6) 0.79976(17) -0.01077(13) 0.0265(4) Uani d . 1
H H14B 0.3308 0.8623 -0.0441 0.032 Uiso calc R 1
C C15B 0.35146(6) 0.76939(17) 0.07655(13) 0.0262(4) Uani d . 1
H H15B 0.3785 0.8115 0.1016 0.031 Uiso calc R 1
C C16B 0.38592(6) 0.76161(16) 0.31634(12) 0.0238(4) Uani d . 1
C C17B 0.35309(7) 0.85021(17) 0.30093(14) 0.0283(4) Uani d . 1
H H17B 0.3285 0.8495 0.2468 0.034 Uiso calc R 1
C C18B 0.35692(7) 0.93974(18) 0.36592(14) 0.0318(4) Uani d . 1
H H18B 0.3348 0.9985 0.3555 0.038 Uiso calc R 1
C C19B 0.39361(7) 0.94128(18) 0.44607(13) 0.0316(4) Uani d . 1
H H19B 0.3961 1.0010 0.4897 0.038 Uiso calc R 1
C C20B 0.42681(7) 0.85385(17) 0.46162(13) 0.0302(4) Uani d . 1
H H20B 0.4517 0.8558 0.5152 0.036 Uiso calc R 1
C C21B 0.42292(6) 0.76391(17) 0.39751(12) 0.0260(4) Uani d . 1
H H21B 0.4450 0.7050 0.4085 0.031 Uiso calc R 1
C C22B 0.43638(6) 0.61407(17) 0.21741(12) 0.0262(4) Uani d . 1
C C23B 0.46780(7) 0.70383(19) 0.21720(13) 0.0294(4) Uani d . 1
H H23B 0.4595 0.7778 0.2308 0.035 Uiso calc R 1
C C24B 0.51144(7) 0.6836(2) 0.19675(13) 0.0362(5) Uani d . 1
H H24B 0.5326 0.7435 0.1980 0.043 Uiso calc R 1
C C25B 0.52328(7) 0.5733(2) 0.17451(14) 0.0400(5) Uani d . 1
H H25B 0.5524 0.5594 0.1607 0.048 Uiso calc R 1
C C26B 0.49195(7) 0.4842(2) 0.17275(14) 0.0374(5) Uani d . 1
H H26B 0.4998 0.4109 0.1565 0.045 Uiso calc R 1
C C27B 0.44870(7) 0.50368(18) 0.19527(13) 0.0319(4) Uani d . 1
H H27B 0.4280 0.4432 0.1956 0.038 Uiso calc R 1

loop_
_atom_site_aniso_label
_atom_site_aniso_U_11
_atom_site_aniso_U_22
_atom_site_aniso_U_33
_atom_site_aniso_U_12
_atom_site_aniso_U_13
_atom_site_aniso_U_23
P1A 0.0242(2) 0.0232(3) 0.0227(2) 0.00044(19) 0.00580(19) -0.00069(19)
N1A 0.0292(8) 0.0260(9) 0.0258(8) -0.0013(7) 0.0089(7) -0.0024(6)
N2A 0.0279(8) 0.0279(9) 0.0238(8) 0.0031(7) 0.0073(7) -0.0006(7)
C1A 0.0274(10) 0.0262(11) 0.0228(9) 0.0055(8) 0.0031(8) -0.0005(7)
C2A 0.0310(10) 0.0244(11) 0.0302(10) 0.0020(8) 0.0059(8) -0.0020(8)
C3A 0.0488(13) 0.0254(12) 0.0354(11) -0.0026(10) 0.0102(10) 0.0009(9)
C4A 0.0304(11) 0.0324(12) 0.0447(12) -0.0018(9) 0.0055(9) -0.0077(9)
C5A 0.0405(12) 0.0279(12) 0.0350(11) 0.0007(9) 0.0035(9) -0.0060(9)
C6A 0.0317(10) 0.0335(12) 0.0270(10) 0.0046(9) 0.0088(8) -0.0012(8)
C7A 0.0397(12) 0.0421(14) 0.0411(12) 0.0106(10) 0.0160(10) 0.0003(10)
C8A 0.0342(11) 0.0401(13) 0.0332(10) 0.0014(9) 0.0137(9) 0.0023(9)
C9A 0.0433(12) 0.0472(14) 0.0263(10) 0.0028(11) 0.0095(9) -0.0005(9)
C10A 0.0231(9) 0.0267(11) 0.0223(9) 0.0040(8) 0.0029(7) 0.0010(7)
C11A 0.0273(10) 0.0297(11) 0.0236(9) 0.0018(8) 0.0049(8) 0.0004(8)
C12A 0.0259(10) 0.0401(13) 0.0279(10) 0.0005(9) 0.0063(8) 0.0043(9)
C13A 0.0276(10) 0.0442(13) 0.0270(10) 0.0080(9) 0.0080(8) 0.0024(9)
C14A 0.0315(10) 0.0348(12) 0.0257(9) 0.0075(9) 0.0054(8) -0.0029(8)
C15A 0.0278(10) 0.0289(11) 0.0278(9) 0.0017(8) 0.0043(8) -0.0011(8)
C16A 0.0279(10) 0.0248(10) 0.0207(8) -0.0020(8) 0.0022(7) -0.0018(7)
C17A 0.0287(10) 0.0268(11) 0.0277(9) -0.0010(8) 0.0035(8) -0.0029(8)
C18A 0.0372(11) 0.0241(11) 0.0329(10) 0.0020(9) 0.0003(9) -0.0002(8)
C19A 0.0422(12) 0.0280(12) 0.0277(10) -0.0057(9) 0.0030(9) 0.0026(8)
C20A 0.0367(11) 0.0331(12) 0.0264(10) -0.0075(9) 0.0062(8) -0.0018(8)
C21A 0.0288(10) 0.0302(11) 0.0243(9) -0.0002(8) 0.0047(8) -0.0016(8)
C22A 0.0263(9) 0.0287(11) 0.0221(9) 0.0025(8) 0.0088(7) -0.0001(7)
C23A 0.0311(10) 0.0295(11) 0.0302(10) 0.0042(9) 0.0096(8) -0.0013(8)
C24A 0.0355(11) 0.0369(13) 0.0332(10) 0.0132(10) 0.0097(9) 0.0047(9)
C25A 0.0272(10) 0.0501(15) 0.0295(10) 0.0061(10) 0.0051(8) 0.0026(9)
C26A 0.0280(10) 0.0412(13) 0.0288(10) -0.0055(9) 0.0058(8) -0.0004(9)
C27A 0.0308(10) 0.0291(11) 0.0248(9) -0.0004(8) 0.0077(8) 0.0018(8)
P1B 0.0238(2) 0.0233(3) 0.0222(2) -0.0006(2) 0.00493(18) -0.00040(18)
N1B 0.0315(9) 0.0267(9) 0.0238(8) -0.0012(7) 0.0035(7) 0.0018(6)
N2B 0.0309(8) 0.0265(9) 0.0231(8) 0.0027(7) 0.0066(7) 0.0010(6)
C1B 0.0324(10) 0.0236(10) 0.0268(9) 0.0010(8) 0.0098(8) -0.0002(8)
C2B 0.0414(12) 0.0294(12) 0.0326(10) -0.0079(9) 0.0090(9) 0.0006(8)
C3B 0.0605(15) 0.0312(13) 0.0356(11) -0.0096(11) 0.0122(10) -0.0055(9)
C4B 0.0634(16) 0.0429(15) 0.0435(13) -0.0207(12) 0.0152(12) 0.0044(11)
C5B 0.0354(12) 0.0457(14) 0.0426(12) -0.0116(10) 0.0069(10) -0.0035(10)
C6B 0.0400(11) 0.0297(12) 0.0259(10) 0.0045(9) 0.0075(9) 0.0040(8)
C7B 0.0692(17) 0.0388(15) 0.0550(15) 0.0204(13) 0.0013(13) 0.0039(12)
C8B 0.0488(13) 0.0509(15) 0.0266(10) -0.0051(11) 0.0088(10) 0.0053(9)
C9B 0.0356(11) 0.0469(14) 0.0302(10) -0.0007(10) 0.0017(9) 0.0056(9)
C10B 0.0248(9) 0.0262(11) 0.0229(9) 0.0011(8) 0.0069(7) -0.0012(7)
C11B 0.0289(10) 0.0259(11) 0.0272(9) -0.0028(8) 0.0070(8) 0.0004(8)
C12B 0.0271(10) 0.0338(12) 0.0265(9) -0.0025(8) 0.0041(8) -0.0025(8)
C13B 0.0295(10) 0.0303(11) 0.0232(9) 0.0042(8) 0.0055(8) 0.0003(8)
C14B 0.0287(10) 0.0257(11) 0.0269(9) 0.0024(8) 0.0103(8) 0.0023(8)
C15B 0.0230(9) 0.0262(11) 0.0296(10) -0.0020(8) 0.0063(8) -0.0002(8)
C16B 0.0257(9) 0.0247(10) 0.0227(9) -0.0027(8) 0.0089(7) -0.0010(7)
C17B 0.0277(10) 0.0286(11) 0.0285(9) -0.0010(8) 0.0061(8) -0.0011(8)
C18B 0.0361(11) 0.0261(11) 0.0350(10) 0.0041(9) 0.0121(9) 0.0007(8)
C19B 0.0437(12) 0.0250(11) 0.0286(10) -0.0066(9) 0.0137(9) -0.0041(8)
C20B 0.0353(11) 0.0325(12) 0.0228(9) -0.0080(9) 0.0066(8) -0.0003(8)
C21B 0.0273(9) 0.0280(11) 0.0242(9) -0.0016(8) 0.0086(8) 0.0016(8)
C22B 0.0268(10) 0.0311(11) 0.0197(8) 0.0037(8) 0.0032(7) -0.0010(8)
C23B 0.0280(10) 0.0351(12) 0.0252(9) -0.0006(9) 0.0060(8) -0.0038(8)
C24B 0.0252(10) 0.0545(15) 0.0287(10) -0.0025(10) 0.0056(8) -0.0066(9)
C25B 0.0292(11) 0.0629(16) 0.0270(10) 0.0139(11) 0.0048(8) -0.0007(10)
C26B 0.0404(12) 0.0413(14) 0.0300(10) 0.0179(10) 0.0072(9) 0.0026(9)
C27B 0.0373(11) 0.0320(12) 0.0255(9) 0.0072(9) 0.0058(8) 0.0031(8)

loop_
_atom_type_symbol
_atom_type_description
_atom_type_scat_dispersion_real
_atom_type_scat_dispersion_imag
_atom_type_scat_source
C C 0.0033 0.0016 'International Tables Vol C Tables 4.2.6.8 and 6.1.1.4'
H H 0.0000 0.0000 'International Tables Vol C Tables 4.2.6.8 and 6.1.1.4'
N N 0.0061 0.0033 'International Tables Vol C Tables 4.2.6.8 and 6.1.1.4'
P P 0.1023 0.0942 'International Tables Vol C Tables 4.2.6.8 and 6.1.1.4'

loop_
_geom_angle_atom_site_label_1
_geom_angle_atom_site_label_2
_geom_angle_atom_site_label_3
_geom_angle
_geom_angle_publ_flag
P1A N1A N2A 109.19(12) yes
N1A N2A C1A 119.47(16) yes
N2A C1A C2A 123.44(17) yes
N2A C1A C6A 112.72(17) yes
C2A C1A C6A 123.80(16) yes
N1A P1A C10A 105.33(8) ?
N1A P1A C16A 116.42(8) ?
C10A P1A C16A 109.26(9) ?
N1A P1A C22A 115.77(9) ?
C10A P1A C22A 105.52(8) ?
C16A P1A C22A 103.98(9) ?
C4A C2A C3A 110.10(16) ?
C4A C2A C5A 104.74(16) ?
C3A C2A C5A 107.04(17) ?
C4A C2A C1A 109.86(16) ?
C3A C2A C1A 107.79(16) ?
C5A C2A C1A 117.17(16) ?
C2A C3A H3A 109.5 ?
C2A C3A H3B 109.5 ?
H3A C3A H3B 109.5 ?
C2A C3A H3C 109.5 ?
H3A C3A H3C 109.5 ?
H3B C3A H3C 109.5 ?
C2A C4A H4A 109.5 ?
C2A C4A H4B 109.5 ?
H4A C4A H4B 109.5 ?
C2A C4A H4C 109.5 ?
H4A C4A H4C 109.5 ?
H4B C4A H4C 109.5 ?
C2A C5A H5A 109.5 ?
C2A C5A H5B 109.5 ?
H5A C5A H5B 109.5 ?
C2A C5A H5C 109.5 ?
H5A C5A H5C 109.5 ?
H5B C5A H5C 109.5 ?
C8A C6A C9A 106.27(17) ?
C8A C6A C7A 106.41(17) ?
C9A C6A C7A 110.38(17) ?
C8A C6A C1A 110.48(16) ?
C9A C6A C1A 112.26(16) ?
C7A C6A C1A 110.78(16) ?
C6A C7A H7A 109.5 ?
C6A C7A H7B 109.5 ?
H7A C7A H7B 109.5 ?
C6A C7A H7C 109.5 ?
H7A C7A H7C 109.5 ?
H7B C7A H7C 109.5 ?
C6A C8A H8A 109.5 ?
C6A C8A H8B 109.5 ?
H8A C8A H8B 109.5 ?
C6A C8A H8C 109.5 ?
H8A C8A H8C 109.5 ?
H8B C8A H8C 109.5 ?
C6A C9A H9A 109.5 ?
C6A C9A H9B 109.5 ?
H9A C9A H9B 109.5 ?
C6A C9A H9C 109.5 ?
H9A C9A H9C 109.5 ?
H9B C9A H9C 109.5 ?
C11A C10A C15A 119.64(17) ?
C11A C10A P1A 119.75(15) ?
C15A C10A P1A 120.58(15) ?
C12A C11A C10A 119.63(19) ?
C12A C11A H11A 120.2 ?
C10A C11A H11A 120.2 ?
C13A C12A C11A 120.45(19) ?
C13A C12A H12A 119.8 ?
C11A C12A H12A 119.8 ?
C12A C13A C14A 120.45(18) ?
C12A C13A H13A 119.8 ?
C14A C13A H13A 119.8 ?
C15A C14A C13A 119.39(19) ?
C15A C14A H14A 120.3 ?
C13A C14A H14A 120.3 ?
C14A C15A C10A 120.40(19) ?
C14A C15A H15A 119.8 ?
C10A C15A H15A 119.8 ?
C17A C16A C21A 119.07(18) ?
C17A C16A P1A 123.20(14) ?
C21A C16A P1A 117.53(15) ?
C18A C17A C16A 120.11(18) ?
C18A C17A H17A 119.9 ?
C16A C17A H17A 119.9 ?
C19A C18A C17A 120.38(19) ?
C19A C18A H18A 119.8 ?
C17A C18A H18A 119.8 ?
C18A C19A C20A 119.93(19) ?
C18A C19A H19A 120.0 ?
C20A C19A H19A 120.0 ?
C21A C20A C19A 120.06(19) ?
C21A C20A H20A 120.0 ?
C19A C20A H20A 120.0 ?
C20A C21A C16A 120.44(19) ?
C20A C21A H21A 119.8 ?
C16A C21A H21A 119.8 ?
C23A C22A C27A 119.31(18) ?
C23A C22A P1A 118.16(15) ?
C27A C22A P1A 122.43(15) ?
C22A C23A C24A 120.2(2) ?
C22A C23A H23A 119.9 ?
C24A C23A H23A 119.9 ?
C25A C24A C23A 120.0(2) ?
C25A C24A H24A 120.0 ?
C23A C24A H24A 120.0 ?
C26A C25A C24A 120.45(19) ?
C26A C25A H25A 119.8 ?
C24A C25A H25A 119.8 ?
C25A C26A C27A 119.6(2) ?
C25A C26A H26A 120.2 ?
C27A C26A H26A 120.2 ?
C26A C27A C22A 120.44(19) ?
C26A C27A H27A 119.8 ?
C22A C27A H27A 119.8 ?
N1B P1B C10B 105.68(9) ?
N1B P1B C16B 116.75(8) ?
C10B P1B C16B 107.76(9) ?
N1B P1B C22B 115.97(9) ?
C10B P1B C22B 106.74(8) ?
C16B P1B C22B 103.36(9) ?
P1B N1B N2B 109.58(12) yes
N1B N2B C1B 119.41(16) yes
N2B C1B C2B 123.49(17) yes
N2B C1B C6B 112.55(17) yes
C2B C1B C6B 123.95(16) yes
C5B C2B C4B 105.42(18) ?
C5B C2B C3B 110.48(18) ?
C4B C2B C3B 106.06(18) ?
C5B C2B C1B 109.33(17) ?
C4B C2B C1B 117.31(17) ?
C3B C2B C1B 108.14(16) ?
C2B C3B H3D 109.5 ?
C2B C3B H3E 109.5 ?
H3D C3B H3E 109.5 ?
C2B C3B H3F 109.5 ?
H3D C3B H3F 109.5 ?
H3E C3B H3F 109.5 ?
C2B C4B H4D 109.5 ?
C2B C4B H4E 109.5 ?
H4D C4B H4E 109.5 ?
C2B C4B H4F 109.5 ?
H4D C4B H4F 109.5 ?
H4E C4B H4F 109.5 ?
C2B C5B H5D 109.5 ?
C2B C5B H5E 109.5 ?
H5D C5B H5E 109.5 ?
C2B C5B H5F 109.5 ?
H5D C5B H5F 109.5 ?
H5E C5B H5F 109.5 ?
C7B C6B C8B 110.18(19) ?
C7B C6B C9B 105.97(19) ?
C8B C6B C9B 106.40(17) ?
C7B C6B C1B 111.37(17) ?
C8B C6B C1B 112.19(17) ?
C9B C6B C1B 110.42(16) ?
C6B C7B H7D 109.5 ?
C6B C7B H7E 109.5 ?
H7D C7B H7E 109.5 ?
C6B C7B H7F 109.5 ?
H7D C7B H7F 109.5 ?
H7E C7B H7F 109.5 ?
C6B C8B H8D 109.5 ?
C6B C8B H8E 109.5 ?
H8D C8B H8E 109.5 ?
C6B C8B H8F 109.5 ?
H8D C8B H8F 109.5 ?
H8E C8B H8F 109.5 ?
C6B C9B H9D 109.5 ?
C6B C9B H9E 109.5 ?
H9D C9B H9E 109.5 ?
C6B C9B H9F 109.5 ?
H9D C9B H9F 109.5 ?
H9E C9B H9F 109.5 ?
C11B C10B C15B 119.59(17) ?
C11B C10B P1B 120.64(14) ?
C15B C10B P1B 119.75(14) ?
C10B C11B C12B 119.64(18) ?
C10B C11B H11B 120.2 ?
C12B C11B H11B 120.2 ?
C13B C12B C11B 120.20(18) ?
C13B C12B H12B 119.9 ?
C11B C12B H12B 119.9 ?
C12B C13B C14B 120.33(17) ?
C12B C13B H13B 119.8 ?
C14B C13B H13B 119.8 ?
C15B C14B C13B 119.65(18) ?
C15B C14B H14B 120.2 ?
C13B C14B H14B 120.2 ?
C14B C15B C10B 120.59(18) ?
C14B C15B H15B 119.7 ?
C10B C15B H15B 119.7 ?
C17B C16B C21B 119.36(17) ?
C17B C16B P1B 121.09(14) ?
C21B C16B P1B 119.24(15) ?
C18B C17B C16B 120.39(18) ?
C18B C17B H17B 119.8 ?
C16B C17B H17B 119.8 ?
C19B C18B C17B 119.87(19) ?
C19B C18B H18B 120.1 ?
C17B C18B H18B 120.1 ?
C18B C19B C20B 120.18(18) ?
C18B C19B H19B 119.9 ?
C20B C19B H19B 119.9 ?
C21B C20B C19B 120.17(18) ?
C21B C20B H20B 119.9 ?
C19B C20B H20B 119.9 ?
C20B C21B C16B 120.02(18) ?
C20B C21B H21B 120.0 ?
C16B C21B H21B 120.0 ?
C23B C22B C27B 119.43(18) ?
C23B C22B P1B 122.23(15) ?
C27B C22B P1B 118.27(15) ?
C24B C23B C22B 120.5(2) ?
C24B C23B H23B 119.8 ?
C22B C23B H23B 119.8 ?
C25B C24B C23B 119.6(2) ?
C25B C24B H24B 120.2 ?
C23B C24B H24B 120.2 ?
C26B C25B C24B 120.31(19) ?
C26B C25B H25B 119.8 ?
C24B C25B H25B 119.8 ?
C25B C26B C27B 120.2(2) ?
C25B C26B H26B 119.9 ?
C27B C26B H26B 119.9 ?
C26B C27B C22B 119.9(2) ?
C26B C27B H27B 120.0 ?
C22B C27B H27B 120.0 ?

loop_
_geom_bond_atom_site_label_1
_geom_bond_atom_site_label_2
_geom_bond_distance
_geom_bond_publ_flag
P1A N1A 1.6025(16) yes
P1A C10A 1.8030(18) yes
P1A C16A 1.811(2) yes
P1A C22A 1.8214(19) yes
N1A N2A 1.421(2) yes
C1A N2A 1.292(2) yes
C1A C2A 1.552(3) yes
C1A C6A 1.548(3) yes
C2A C4A 1.538(3) ?
C2A C3A 1.544(3) ?
C2A C5A 1.547(3) ?
C3A H3A 0.9600 ?
C3A H3B 0.9600 ?
C3A H3C 0.9600 ?
C4A H4A 0.9600 ?
C4A H4B 0.9600 ?
C4A H4C 0.9600 ?
C5A H5A 0.9600 ?
C5A H5B 0.9600 ?
C5A H5C 0.9600 ?
C6A C8A 1.538(3) ?
C6A C9A 1.546(3) ?
C6A C7A 1.546(3) ?
C7A H7A 0.9600 ?
C7A H7B 0.9600 ?
C7A H7C 0.9600 ?
C8A H8A 0.9600 ?
C8A H8B 0.9600 ?
C8A H8C 0.9600 ?
C9A H9A 0.9600 ?
C9A H9B 0.9600 ?
C9A H9C 0.9600 ?
C10A C11A 1.394(3) ?
C10A C15A 1.399(3) ?
C11A C12A 1.389(3) ?
C11A H11A 0.9300 ?
C12A C13A 1.384(3) ?
C12A H12A 0.9300 ?
C13A C14A 1.389(3) ?
C13A H13A 0.9300 ?
C14A C15A 1.390(3) ?
C14A H14A 0.9300 ?
C15A H15A 0.9300 ?
C16A C17A 1.396(3) ?
C16A C21A 1.399(3) ?
C17A C18A 1.387(3) ?
C17A H17A 0.9300 ?
C18A C19A 1.383(3) ?
C18A H18A 0.9300 ?
C19A C20A 1.389(3) ?
C19A H19A 0.9300 ?
C20A C21A 1.382(3) ?
C20A H20A 0.9300 ?
C21A H21A 0.9300 ?
C22A C23A 1.389(3) ?
C22A C27A 1.395(3) ?
C23A C24A 1.391(3) ?
C23A H23A 0.9300 ?
C24A C25A 1.384(3) ?
C24A H24A 0.9300 ?
C25A C26A 1.382(3) ?
C25A H25A 0.9300 ?
C26A C27A 1.392(3) ?
C26A H26A 0.9300 ?
C27A H27A 0.9300 ?
P1B N1B 1.6008(16) yes
P1B C10B 1.8006(18) yes
P1B C16B 1.8114(19) yes
P1B C22B 1.8212(19) yes
N1B N2B 1.420(2) yes
C1B N2B 1.289(2) yes
C1B C2B 1.555(3) yes
C1B C6B 1.552(3) yes
C2B C5B 1.543(3) ?
C2B C4B 1.548(3) ?
C2B C3B 1.549(3) ?
C3B H3D 0.9600 ?
C3B H3E 0.9600 ?
C3B H3F 0.9600 ?
C4B H4D 0.9600 ?
C4B H4E 0.9600 ?
C4B H4F 0.9600 ?
C5B H5D 0.9600 ?
C5B H5E 0.9600 ?
C5B H5F 0.9600 ?
C6B C7B 1.540(3) ?
C6B C8B 1.540(3) ?
C6B C9B 1.541(3) ?
C7B H7D 0.9600 ?
C7B H7E 0.9600 ?
C7B H7F 0.9600 ?
C8B H8D 0.9600 ?
C8B H8E 0.9600 ?
C8B H8F 0.9600 ?
C9B H9D 0.9600 ?
C9B H9E 0.9600 ?
C9B H9F 0.9600 ?
C10B C11B 1.392(3) ?
C10B C15B 1.397(3) ?
C11B C12B 1.395(3) ?
C11B H11B 0.9300 ?
C12B C13B 1.385(3) ?
C12B H12B 0.9300 ?
C13B C14B 1.387(3) ?
C13B H13B 0.9300 ?
C14B C15B 1.383(3) ?
C14B H14B 0.9300 ?
C15B H15B 0.9300 ?
C16B C17B 1.393(3) ?
C16B C21B 1.397(3) ?
C17B C18B 1.390(3) ?
C17B H17B 0.9300 ?
C18B C19B 1.382(3) ?
C18B H18B 0.9300 ?
C19B C20B 1.390(3) ?
C19B H19B 0.9300 ?
C20B C21B 1.385(3) ?
C20B H20B 0.9300 ?
C21B H21B 0.9300 ?
C22B C23B 1.393(3) ?
C22B C27B 1.395(3) ?
C23B C24B 1.391(3) ?
C23B H23B 0.9300 ?
C24B C25B 1.390(3) ?
C24B H24B 0.9300 ?
C25B C26B 1.382(3) ?
C25B H25B 0.9300 ?
C26B C27B 1.391(3) ?
C26B H26B 0.9300 ?
C27B H27B 0.9300 ?

loop_
_cod_related_entry_id
_cod_related_entry_database
_cod_related_entry_code
1 ChemSpider 30654036
